data_4507476
loop_
_publ_author_name
'Lie, Sharon'
'Maris, Thierry'
'Malveau, C\'edric'
'Beaudoin, Daniel'
'Helzy, Fatima'
'Wuest, James D.'

_publ_section_title
;
 Molecular Networks Created by Charge-Assisted Hydrogen Bonding in
 Carboxylate Salts of a Bis(amidine)
;
_journal_issue 5
_journal_name_full 'Crystal Growth &amp; Design'
_journal_page_first 1872
_journal_paper_doi 10.1021/cg3014688
_journal_volume 13
_journal_year 2013
_chemical_compound_source 'Synthesized by the authors. See text'
_chemical_formula_moiety '2(C6 H11 N4), C8 H4 O4'
_chemical_formula_sum 'C20 H26 N8 O4'
_chemical_formula_weight 442.49
_chemical_name_systematic
; 
 ? 
;
_space_group_IT_number 15
_symmetry_cell_setting monoclinic
_symmetry_space_group_name_Hall '-C 2yc'
_symmetry_space_group_name_H-M 'C 1 2/c 1'
_atom_sites_solution_hydrogens geom
_atom_sites_solution_primary direct
_atom_sites_solution_secondary difmap
_audit_creation_method SHELXL-97
_cell_angle_alpha 90
_cell_angle_beta 123.237(1)
_cell_angle_gamma 90
_cell_formula_units_Z 4
_cell_length_a 14.7306(4)
_cell_length_b 19.4915(5)
_cell_length_c 8.2614(2)
_cell_measurement_reflns_used 10374
_cell_measurement_temperature 150
_cell_measurement_theta_max 69.07
_cell_measurement_theta_min 4.25
_cell_volume 1983.99(9)
_computing_cell_refinement 'SAINT V7.68A(Bruker AXS, 2009)'
_computing_data_collection 'APEX2  (Bruker AXS, 2009)'
_computing_data_reduction 'SAINT V7.68A(Bruker AXS, 2009)'
_computing_molecular_graphics 'SHELXTL v6.12 (Bruker AXS, 2001)'
_computing_publication_material 'UdMX (Maris, 2004)'
_computing_structure_refinement 'SHELXL97 (Sheldrick, 2008)'
_computing_structure_solution 'SHELXS97 (Sheldrick, 2008)'
_diffrn_ambient_temperature 150
_diffrn_detector_area_resol_mean 8.3
_diffrn_measured_fraction_theta_full 0.995
_diffrn_measured_fraction_theta_max 0.995
_diffrn_measurement_device_type 'Bruker Microstar'
_diffrn_measurement_method \w
_diffrn_radiation_monochromator 'Helios optics'
_diffrn_radiation_source 'Rotating Anode'
_diffrn_radiation_type CuK\a
_diffrn_radiation_wavelength 1.54178
_diffrn_reflns_av_R_equivalents 0.046
_diffrn_reflns_av_sigmaI/netI 0.0233
_diffrn_reflns_limit_h_max 17
_diffrn_reflns_limit_h_min -17
_diffrn_reflns_limit_k_max 23
_diffrn_reflns_limit_k_min -23
_diffrn_reflns_limit_l_max 10
_diffrn_reflns_limit_l_min -9
_diffrn_reflns_number 19916
_diffrn_reflns_theta_full 69.43
_diffrn_reflns_theta_max 69.43
_diffrn_reflns_theta_min 4.24
_exptl_absorpt_coefficient_mu 0.890
_exptl_absorpt_correction_T_max 0.9565
_exptl_absorpt_correction_T_min 0.7907
_exptl_absorpt_correction_type multi-scan
_exptl_absorpt_process_details 'Sadabs (Sheldrick, 2008)'
_exptl_crystal_colour Colorless
_exptl_crystal_density_diffrn 1.481
_exptl_crystal_density_method 'not measured'
_exptl_crystal_description Block
_exptl_crystal_F_000 936
_exptl_crystal_size_max 0.13
_exptl_crystal_size_mid 0.13
_exptl_crystal_size_min 0.05
_refine_diff_density_max 0.248
_refine_diff_density_min -0.168
_refine_diff_density_rms 0.042
_refine_ls_extinction_method none
_refine_ls_goodness_of_fit_ref 1.077
_refine_ls_matrix_type full
_refine_ls_number_parameters 159
_refine_ls_number_reflns 1851
_refine_ls_number_restraints 4
_refine_ls_restrained_S_all 1.075
_refine_ls_R_factor_all 0.0419
_refine_ls_R_factor_gt 0.0388
_refine_ls_shift/su_max 0.000
_refine_ls_shift/su_mean 0.000
_refine_ls_structure_factor_coef Fsqd
_refine_ls_weighting_details 'calc w=1/[\s^2^(Fo^2^)+(0.0674P)^2^+0.8460P] where P=(Fo^2^+2Fc^2^)/3'
_refine_ls_weighting_scheme calc
_refine_ls_wR_factor_gt 0.1103
_refine_ls_wR_factor_ref 0.1139
_reflns_number_gt 1672
_reflns_number_total 1851
_reflns_threshold_expression I>2\s(I)
_cod_data_source_file cg3014688_si_001.cif
_cod_data_source_block jw1618
_cod_depositor_comments
;
The following automatic conversions were performed:

'_symmetry_cell_setting' value 'Monoclinic' changed to 'monoclinic'
according to /home/saulius/struct/CIF-dictionaries/cif_core.dic
dictionary named 'cif_core.dic' version 2.4.2 from 2011-04-26.

Automatic conversion script
Id: cif_fix_values 1891 2012-01-12 08:04:46Z andrius 
;
_cod_original_sg_symbol_H-M C2/c
_cod_database_code 4507476

loop_
_symmetry_equiv_pos_as_xyz
'x, y, z'
'-x, y, -z+1/2'
'x+1/2, y+1/2, z'
'-x+1/2, y+1/2, -z+1/2'
'-x, -y, -z'
'x, -y, z-1/2'
'-x+1/2, -y+1/2, -z'
'x+1/2, -y+1/2, z-1/2'

loop_
_atom_site_label
_atom_site_type_symbol
_atom_site_fract_x
_atom_site_fract_y
_atom_site_fract_z
_atom_site_U_iso_or_equiv
_atom_site_adp_type
_atom_site_occupancy
_atom_site_symmetry_multiplicity
_atom_site_calc_flag
_atom_site_refinement_flags
O1 O 0.08724(8) 0.58584(4) 0.37299(14) 0.0351(3) Uani 1 1 d .
C2 C 0.0000 0.55646(8) 0.2500 0.0279(4) Uani 1 2 d S
C3 C 0.0000 0.47875(8) 0.2500 0.0232(4) Uani 1 2 d S
C4 C -0.06242(10) 0.44275(6) 0.07808(17) 0.0284(3) Uani 1 1 d .
H4 H -0.1064 0.4669 -0.0402 0.034 Uiso 1 1 calc R
C5 C -0.06091(10) 0.37149(6) 0.07801(17) 0.0295(3) Uani 1 1 d .
H5 H -0.1020 0.3472 -0.0409 0.035 Uiso 1 1 calc R
C6 C 0.0000 0.33553(8) 0.2500 0.0250(4) Uani 1 2 d S
C7 C 0.0000 0.25785(9) 0.2500 0.0325(4) Uani 1 2 d S
O2 O 0.06386(9) 0.22824(4) 0.40811(16) 0.0441(3) Uani 1 1 d .
N1 N 0.09401(9) -0.01982(5) 0.43638(17) 0.0336(3) Uani 1 1 d D
H1A H 0.073(3) -0.0600(6) 0.396(5) 0.050 Uiso 0.50 1 d PD
N2 N 0.10363(10) 0.09423(5) 0.44048(18) 0.0361(3) Uani 1 1 d D
H2A H 0.0807(15) 0.1347(3) 0.410(3) 0.054 Uiso 1 1 d D
C8 C 0.19651(11) -0.00354(7) 0.61933(19) 0.0370(3) Uani 1 1 d .
H8A H 0.2596 -0.0188 0.6161 0.044 Uiso 1 1 calc R
H8B H 0.1996 -0.0257 0.7301 0.044 Uiso 1 1 calc R
C9 C 0.19476(11) 0.07485(7) 0.6335(2) 0.0392(3) Uani 1 1 d .
H9A H 0.1821 0.0891 0.7346 0.047 Uiso 1 1 calc R
H9B H 0.2635 0.0954 0.6620 0.047 Uiso 1 1 calc R
C10 C 0.05041(9) 0.03786(6) 0.34730(18) 0.0265(3) Uani 1 1 d .
N3 N 0.10036(9) 0.72054(5) 0.44587(17) 0.0318(3) Uani 1 1 d D
H3A H 0.0855(13) 0.6802(3) 0.403(2) 0.048 Uiso 1 1 d D
N4 N 0.09018(9) 0.83447(5) 0.43963(17) 0.0332(3) Uani 1 1 d D
H4A H 0.071(3) 0.8756(5) 0.410(5) 0.050 Uiso 0.50 1 d PD
C11 C 0.19112(10) 0.73974(7) 0.63937(18) 0.0348(3) Uani 1 1 d .
H11A H 0.2609 0.7225 0.6641 0.042 Uiso 1 1 calc R
H11B H 0.1809 0.7219 0.7406 0.042 Uiso 1 1 calc R
C12 C 0.18672(10) 0.81853(7) 0.63172(19) 0.0361(3) Uani 1 1 d .
H12A H 0.1794 0.8373 0.7354 0.043 Uiso 1 1 calc R
H12B H 0.2530 0.8377 0.6461 0.043 Uiso 1 1 calc R
C13 C 0.04868(9) 0.77683(6) 0.34898(17) 0.0261(3) Uani 1 1 d .

loop_
_atom_site_aniso_label
_atom_site_aniso_U_11
_atom_site_aniso_U_22
_atom_site_aniso_U_33
_atom_site_aniso_U_23
_atom_site_aniso_U_13
_atom_site_aniso_U_12
O1 0.0375(5) 0.0168(4) 0.0497(6) -0.0054(4) 0.0230(5) -0.0038(3)
C2 0.0343(9) 0.0167(8) 0.0385(9) 0.000 0.0237(8) 0.000
C3 0.0262(8) 0.0155(8) 0.0297(8) 0.000 0.0165(7) 0.000
C4 0.0313(6) 0.0211(6) 0.0270(6) 0.0034(4) 0.0124(5) 0.0007(5)
C5 0.0333(6) 0.0218(6) 0.0291(6) -0.0055(4) 0.0145(5) -0.0040(5)
C6 0.0286(8) 0.0143(8) 0.0372(9) 0.000 0.0212(7) 0.000
C7 0.0385(9) 0.0159(8) 0.0557(11) 0.000 0.0338(9) 0.000
O2 0.0565(6) 0.0168(5) 0.0602(7) 0.0082(4) 0.0328(5) 0.0074(4)
N1 0.0332(6) 0.0225(6) 0.0432(6) 0.0061(4) 0.0197(5) 0.0054(4)
N2 0.0476(7) 0.0184(6) 0.0402(6) -0.0038(4) 0.0228(6) -0.0080(4)
C8 0.0349(7) 0.0376(8) 0.0387(7) 0.0068(6) 0.0203(6) 0.0075(5)
C9 0.0385(8) 0.0384(8) 0.0390(8) -0.0091(6) 0.0204(7) -0.0082(6)
C10 0.0305(6) 0.0180(6) 0.0367(7) -0.0003(4) 0.0220(6) -0.0013(4)
N3 0.0357(6) 0.0175(5) 0.0399(6) 0.0038(4) 0.0192(5) 0.0049(4)
N4 0.0308(6) 0.0231(6) 0.0422(6) -0.0083(4) 0.0179(5) -0.0039(4)
C11 0.0303(7) 0.0387(8) 0.0354(7) 0.0092(5) 0.0179(6) 0.0072(5)
C12 0.0335(7) 0.0382(8) 0.0358(7) -0.0089(5) 0.0186(6) -0.0055(6)
C13 0.0268(6) 0.0184(6) 0.0366(7) 0.0005(4) 0.0197(6) 0.0013(4)

loop_
_atom_type_symbol
_atom_type_description
_atom_type_scat_dispersion_real
_atom_type_scat_dispersion_imag
_atom_type_scat_source
C C 0.0181 0.0091 'International Tables Vol C Tables 4.2.6.8 and 6.1.1.4'
H H 0.0000 0.0000 'International Tables Vol C Tables 4.2.6.8 and 6.1.1.4'
N N 0.0311 0.0180 'International Tables Vol C Tables 4.2.6.8 and 6.1.1.4'
O O 0.0492 0.0322 'International Tables Vol C Tables 4.2.6.8 and 6.1.1.4'

loop_
_geom_angle_atom_site_label_1
_geom_angle_atom_site_label_2
_geom_angle_atom_site_label_3
_geom_angle_site_symmetry_1
_geom_angle_site_symmetry_3
_geom_angle
_geom_angle_publ_flag
O1 C2 O1 2 . 125.80(15) y
O1 C2 C3 2 . 117.10(8) y
O1 C2 C3 . . 117.10(8) y
C4 C3 C4 . 2 119.21(15) y
C4 C3 C2 . . 120.39(7) y
C4 C3 C2 2 . 120.40(7) y
C3 C4 C5 . . 120.30(11) y
C3 C4 H4 . . 119.8 ?
C5 C4 H4 . . 119.8 ?
C6 C5 C4 . . 120.47(11) y
C6 C5 H5 . . 119.8 ?
C4 C5 H5 . . 119.8 ?
C5 C6 C5 2 . 119.19(15) y
C5 C6 C7 2 . 120.40(7) y
C5 C6 C7 . . 120.40(7) y
O2 C7 O2 . 2 125.29(16) y
O2 C7 C6 . . 117.36(8) y
O2 C7 C6 2 . 117.36(8) y
C10 N1 C8 . . 107.73(11) y
C10 N1 H1A . . 128(2) ?
C8 N1 H1A . . 124(2) ?
C10 N2 C9 . . 108.46(11) y
C10 N2 H2A . . 126.2(13) ?
C9 N2 H2A . . 123.2(13) ?
N1 C8 C9 . . 104.05(10) y
N1 C8 H8A . . 110.9 ?
C9 C8 H8A . . 110.9 ?
N1 C8 H8B . . 110.9 ?
C9 C8 H8B . . 110.9 ?
H8A C8 H8B . . 109.0 ?
N2 C9 C8 . . 102.56(10) y
N2 C9 H9A . . 111.3 ?
C8 C9 H9A . . 111.3 ?
N2 C9 H9B . . 111.3 ?
C8 C9 H9B . . 111.3 ?
H9A C9 H9B . . 109.2 ?
N1 C10 N2 . . 115.84(12) y
N1 C10 C10 . 2 120.38(7) y
N2 C10 C10 . 2 123.76(8) y
C13 N3 C11 . . 109.06(10) y
C13 N3 H3A . . 126.2(12) ?
C11 N3 H3A . . 124.7(12) ?
C13 N4 C12 . . 108.06(11) y
C13 N4 H4A . . 133(2) ?
C12 N4 H4A . . 119(2) ?
N3 C11 C12 . . 102.60(10) y
N3 C11 H11A . . 111.2 ?
C12 C11 H11A . . 111.2 ?
N3 C11 H11B . . 111.2 ?
C12 C11 H11B . . 111.2 ?
H11A C11 H11B . . 109.2 ?
N4 C12 C11 . . 104.44(10) y
N4 C12 H12A . . 110.9 ?
C11 C12 H12A . . 110.9 ?
N4 C12 H12B . . 110.9 ?
C11 C12 H12B . . 110.9 ?
H12A C12 H12B . . 108.9 ?
N4 C13 N3 . . 115.71(12) y
N4 C13 C13 . 2 120.28(7) y
N3 C13 C13 . 2 124.00(7) y

loop_
_geom_bond_atom_site_label_1
_geom_bond_atom_site_label_2
_geom_bond_site_symmetry_2
_geom_bond_distance
_geom_bond_publ_flag
O1 C2 . 1.2572(12) y
C2 O1 2 1.2572(12) y
C2 C3 . 1.515(2) y
C3 C4 . 1.3869(14) y
C3 C4 2 1.3869(14) y
C4 C5 . 1.3893(18) y
C4 H4 . 0.9500 ?
C5 C6 . 1.3848(14) y
C5 H5 . 0.9500 ?
C6 C5 2 1.3847(14) y
C6 C7 . 1.514(2) y
C7 O2 . 1.2559(13) y
C7 O2 2 1.2559(13) y
N1 C10 . 1.3039(15) y
N1 C8 . 1.4708(18) y
N1 H1a . 0.8400(10) ?
N2 C10 . 1.3238(16) y
N2 C9 . 1.4634(19) y
N2 H2a . 0.8401(10) ?
C8 C9 . 1.534(2) y
C8 H8a . 0.9900 ?
C8 H8b . 0.9900 ?
C9 H9a . 0.9900 ?
C9 H9b . 0.9900 ?
C10 C10 2 1.474(2) y
N3 C13 . 1.3253(15) y
N3 C11 . 1.4629(17) y
N3 H3a . 0.8402(10) ?
N4 C13 . 1.3018(15) y
N4 C12 . 1.4708(17) y
N4 H4a . 0.8400(11) ?
C11 C12 . 1.537(2) y
C11 H11a . 0.9900 ?
C11 H11b . 0.9900 ?
C12 H12a . 0.9900 ?
C12 H12b . 0.9900 ?
C13 C13 2 1.470(2) y

loop_
_geom_hbond_atom_site_label_D
_geom_hbond_atom_site_label_H
_geom_hbond_atom_site_label_A
_geom_hbond_distance_DH
_geom_hbond_distance_HA
_geom_hbond_distance_DA
_geom_hbond_angle_DHA
_geom_hbond_site_symmetry_A
_geom_hbond_publ_flag
N1 H1A N4 0.840(1) 2.079(17) 2.8411(16) 151(3) 1_545 y
N2 H2A O2 0.8401(10) 1.840(5) 2.6583(13) 164.3(19) . y
N3 H3A O1 0.8402(10) 1.858(5) 2.6768(13) 164.4(17) . y
N4 H4A N1 0.8400(11) 2.057(14) 2.8411(16) 155(3) 1_565 y
